data_4115419
loop_
_publ_author_name
'Leandro C. Tabares'
'Jorge A. R. Navarro'
'Juan M. Salas'

_publ_contact_author_address
;
     Departamento de Qu\'imica Inorg\'anica
     Facultad de Ciencias
     Universidad de Granada
     18071 Granada
     SPAIN
;
_publ_contact_author_email jarn@ugr.es
_publ_contact_author_fax 34-58-248526
_publ_contact_author_name 'Jorge A. R. Navarro '
_publ_contact_author_phone 34-58-248525
_publ_section_title
;
 Cooperative Guest Inclusion by a Zeolite Analogue Coordination Polymer.
 Sorption Behavior with Gases and Amine and Group 1 Metal Salts
;
_journal_name_full 'Journal of the American Chemical Society'
_journal_page_first 383
_journal_page_last 387
_journal_paper_doi 10.1021/ja002624a
_journal_volume 123
_journal_year 2001
_chemical_formula_sum 'C24 H30 Cl Cu3 N13 O14'
_chemical_formula_weight 950.68
_space_group_IT_number 224
_symmetry_cell_setting cubic
_symmetry_space_group_name_Hall '-P 4bc 2bc 3'
_symmetry_space_group_name_H-M 'P n -3 m :2'
_atom_sites_solution_hydrogens geom
_atom_sites_solution_primary direct
_atom_sites_solution_secondary difmap
_audit_creation_method SHELXL-97
_cell_angle_alpha 90.00
_cell_angle_beta 90.00
_cell_angle_gamma 90.00
_cell_formula_units_Z 4
_cell_length_a 15.7600(3)
_cell_length_b 15.7600(3)
_cell_length_c 15.7600(3)
_cell_measurement_temperature 293(2)
_cell_volume 3914.43(13)
_computing_structure_refinement 'SHELXL-97 (Sheldrick, 1997)'
_computing_structure_solution 'SHELXS-97 (Sheldrick, 1990)'
_diffrn_ambient_temperature 293(2)
_diffrn_measured_fraction_theta_full 1.000
_diffrn_measured_fraction_theta_max 1.000
_diffrn_radiation_monochromator graphite
_diffrn_radiation_source 'fine-focus sealed tube'
_diffrn_radiation_type MoK\a
_diffrn_radiation_wavelength 0.71073
_diffrn_reflns_av_R_equivalents 0.0738
_diffrn_reflns_av_sigmaI/netI 0.0334
_diffrn_reflns_limit_h_max 20
_diffrn_reflns_limit_h_min -1
_diffrn_reflns_limit_k_max 20
_diffrn_reflns_limit_k_min -1
_diffrn_reflns_limit_l_max 20
_diffrn_reflns_limit_l_min -1
_diffrn_reflns_number 5557
_diffrn_reflns_theta_full 27.49
_diffrn_reflns_theta_max 27.49
_diffrn_reflns_theta_min 1.83
_exptl_absorpt_coefficient_mu 1.760
_exptl_crystal_density_diffrn 1.613
_exptl_crystal_F_000 1924
_refine_diff_density_max 1.097
_refine_diff_density_min -0.249
_refine_diff_density_rms 0.096
_refine_ls_extinction_method none
_refine_ls_goodness_of_fit_ref 1.084
_refine_ls_hydrogen_treatment mixed
_refine_ls_matrix_type full
_refine_ls_number_parameters 60
_refine_ls_number_reflns 879
_refine_ls_number_restraints 5
_refine_ls_restrained_S_all 1.083
_refine_ls_R_factor_all 0.1114
_refine_ls_R_factor_gt 0.0649
_refine_ls_shift/su_max 0.049
_refine_ls_shift/su_mean 0.006
_refine_ls_structure_factor_coef Fsqd
_refine_ls_weighting_details 'calc w=1/[\s^2^(Fo^2^)+(0.1169P)^2^+2.8971P] where P=(Fo^2^+2Fc^2^)/3'
_refine_ls_weighting_scheme calc
_refine_ls_wR_factor_gt 0.1911
_refine_ls_wR_factor_ref 0.2233
_reflns_number_gt 514
_reflns_number_total 879
_reflns_threshold_expression >2sigma(I)
_cod_data_source_file ja002624a.cif
_cod_data_source_block 1.NH4ClO4
_cod_original_sg_symbol_H-M 'P n -3 m'
_cod_database_code 4115419

loop_
_symmetry_equiv_pos_as_xyz
'x, y, z'
'-x+1/2, -y+1/2, z'
'-x+1/2, y, -z+1/2'
'x, -y+1/2, -z+1/2'
'z, x, y'
'z, -x+1/2, -y+1/2'
'-z+1/2, -x+1/2, y'
'-z+1/2, x, -y+1/2'
'y, z, x'
'-y+1/2, z, -x+1/2'
'y, -z+1/2, -x+1/2'
'-y+1/2, -z+1/2, x'
'y+1/2, x+1/2, -z'
'-y, -x, -z'
'y+1/2, -x, z+1/2'
'-y, x+1/2, z+1/2'
'x+1/2, z+1/2, -y'
'-x, z+1/2, y+1/2'
'-x, -z, -y'
'x+1/2, -z, y+1/2'
'z+1/2, y+1/2, -x'
'z+1/2, -y, x+1/2'
'-z, y+1/2, x+1/2'
'-z, -y, -x'
'-x, -y, -z'
'x-1/2, y-1/2, -z'
'x-1/2, -y, z-1/2'
'-x, y-1/2, z-1/2'
'-z, -x, -y'
'-z, x-1/2, y-1/2'
'z-1/2, x-1/2, -y'
'z-1/2, -x, y-1/2'
'-y, -z, -x'
'y-1/2, -z, x-1/2'
'-y, z-1/2, x-1/2'
'y-1/2, z-1/2, -x'
'-y-1/2, -x-1/2, z'
'y, x, z'
'-y-1/2, x, -z-1/2'
'y, -x-1/2, -z-1/2'
'-x-1/2, -z-1/2, y'
'x, -z-1/2, -y-1/2'
'x, z, y'
'-x-1/2, z, -y-1/2'
'-z-1/2, -y-1/2, x'
'-z-1/2, y, -x-1/2'
'z, -y-1/2, -x-1/2'
'z, y, x'

loop_
_atom_site_label
_atom_site_type_symbol
_atom_site_fract_x
_atom_site_fract_y
_atom_site_fract_z
_atom_site_U_iso_or_equiv
_atom_site_adp_type
_atom_site_occupancy
_atom_site_symmetry_multiplicity
_atom_site_calc_flag
_atom_site_refinement_flags
Cu1 Cu 0.5000 0.7500 0.2500 0.0576(6) Uani 1 4 d S
N1 N 0.4116(3) 0.8205(3) 0.1940(3) 0.0621(13) Uani 1 1 d .
C2 C 0.3722(4) 0.7812(6) 0.1278(4) 0.0576(19) Uani 1 2 d S
O2 O 0.3958(3) 0.7092(4) 0.1042(3) 0.0754(18) Uani 1 2 d S
C5 C 0.3287(5) 0.9427(7) 0.1713(5) 0.086(3) Uani 1 2 d S
H5 H 0.314(4) 0.997(5) 0.186(4) 0.06(3) Uiso 1 2 d S
C6 C 0.3914(5) 0.8992(4) 0.2138(5) 0.0763(19) Uani 1 1 d .
H6 H 0.4203 0.9261 0.2577 0.092 Uiso 1 1 calc R
Cl1 Cl 0.3697(5) 0.3697(5) 0.1303(5) 0.095(3) Uani 0.50 6 d SPD
O1CL O 0.327(6) 0.327(6) 0.173(6) 0.45(7) Uiso 0.50 6 d SPD
O2CL O 0.355(3) 0.431(3) 0.069(3) 0.170(19) Uiso 0.25 2 d SPD
O2CA O 0.311(3) 0.408(2) 0.092(2) 0.140(15) Uiso 0.25 2 d SPD
N1A N 0.432(2) 0.5000 -0.068(2) 0.075(14) Uiso 0.17 2 d SP
O1W O 0.396(2) 0.478(2) -0.054(2) 0.086(8) Uiso 0.17 1 d P

loop_
_atom_site_aniso_label
_atom_site_aniso_U_11
_atom_site_aniso_U_22
_atom_site_aniso_U_33
_atom_site_aniso_U_23
_atom_site_aniso_U_13
_atom_site_aniso_U_12
Cu1 0.0574(8) 0.0577(7) 0.0577(7) -0.0113(7) 0.000 0.000
N1 0.058(3) 0.062(3) 0.067(3) -0.006(2) -0.002(2) 0.000(2)
C2 0.054(3) 0.065(5) 0.054(3) -0.001(3) 0.007(4) 0.001(3)
O2 0.078(3) 0.070(4) 0.078(3) -0.014(2) 0.003(3) 0.014(2)
C5 0.101(5) 0.057(6) 0.101(5) -0.011(4) 0.000(7) 0.011(4)
C6 0.078(4) 0.072(4) 0.078(4) -0.014(4) 0.000(4) -0.007(4)
Cl1 0.095(3) 0.095(3) 0.095(3) -0.018(4) -0.018(4) 0.018(4)

loop_
_atom_type_symbol
_atom_type_description
_atom_type_scat_dispersion_real
_atom_type_scat_dispersion_imag
_atom_type_scat_source
C C 0.0033 0.0016 'International Tables Vol C Tables 4.2.6.8 and 6.1.1.4'
H H 0.0000 0.0000 'International Tables Vol C Tables 4.2.6.8 and 6.1.1.4'
N N 0.0061 0.0033 'International Tables Vol C Tables 4.2.6.8 and 6.1.1.4'
O O 0.0106 0.0060 'International Tables Vol C Tables 4.2.6.8 and 6.1.1.4'
Cl Cl 0.1484 0.1585 'International Tables Vol C Tables 4.2.6.8 and 6.1.1.4'
Cu Cu 0.3201 1.2651 'International Tables Vol C Tables 4.2.6.8 and 6.1.1.4'

loop_
_geom_angle_atom_site_label_1
_geom_angle_atom_site_label_2
_geom_angle_atom_site_label_3
_geom_angle
_geom_angle_site_symmetry_1
_geom_angle_site_symmetry_3
N1 Cu1 N1 89.8(3) 19_666 .
N1 Cu1 N1 170.7(3) 19_666 4_565
N1 Cu1 N1 91.0(3) . 4_565
N1 Cu1 N1 91.0(3) 19_666 18_654
N1 Cu1 N1 170.7(3) . 18_654
N1 Cu1 N1 89.8(3) 4_565 18_654
C6 N1 C2 119.9(6) . .
C6 N1 Cu1 126.1(5) . .
C2 N1 Cu1 113.9(4) . .
O2 C2 N1 120.3(4) . 46_656
O2 C2 N1 120.3(4) . .
N1 C2 N1 119.4(8) 46_656 .
C6 C5 C6 116.8(10) 46_656 .
N1 C6 C5 121.8(7) . .
O1CL Cl1 O2CA 98(3) . 11
O1CL Cl1 O2CA 98(3) . .
O2CA Cl1 O2CA 118.2(11) 11 .
O1CL Cl1 O2CA 98(3) . 8
O2CA Cl1 O2CA 118.2(11) 11 8
O2CA Cl1 O2CA 118.2(11) . 8
O1CL Cl1 O2CL 135(2) . 11
O2CA Cl1 O2CL 38(3) 11 11
O2CA Cl1 O2CL 105(3) . 11
O2CA Cl1 O2CL 105(3) 8 11
O1CL Cl1 O2CL 135(2) . 8
O2CA Cl1 O2CL 105(3) 11 8
O2CA Cl1 O2CL 105(3) . 8
O2CA Cl1 O2CL 38(3) 8 8
O2CL Cl1 O2CL 75(4) 11 8
O1CL Cl1 O2CL 135(2) . .
O2CA Cl1 O2CL 105(3) 11 .
O2CA Cl1 O2CL 38(3) . .
O2CA Cl1 O2CL 105(3) 8 .
O2CL Cl1 O2CL 75(4) 11 .
O2CL Cl1 O2CL 75(4) 8 .
O2CA O2CL Cl1 64(5) . .
O2CA O2CL O2CL 107(5) . 11
Cl1 O2CL O2CL 52.5(18) . 11
O2CA O2CL O2CL 107(5) . 8
Cl1 O2CL O2CL 52.5(18) . 8
O2CL O2CL O2CL 60.000(4) 11 8
O2CL O2CA Cl1 78(6) . .
O1W N1A O1W 139(10) 22_564 .
O1W N1A N1A 102(4) 22_564 32_665
O1W N1A N1A 98(4) . 32_665
O1W N1A N1A 98(4) 22_564 35_665
O1W N1A N1A 102(4) . 35_665
N1A N1A N1A 120.000(11) 32_665 35_665
O1W N1A O1W 121(2) 22_564 42_566
O1W N1A O1W 75(4) . 42_566
N1A N1A O1W 23.2(11) 32_665 42_566
N1A N1A O1W 125(2) 35_665 42_566
O1W N1A O1W 75(4) 22_564 35_665
O1W N1A O1W 121(2) . 35_665
N1A N1A O1W 125(2) 32_665 35_665
N1A N1A O1W 23.2(11) 35_665 35_665
O1W N1A O1W 139(4) 42_566 35_665
O1W N1A O1W 80(4) 22_564 32_665
O1W N1A O1W 116(3) . 32_665
N1A N1A O1W 22.3(11) 32_665 32_665
N1A N1A O1W 124(2) 35_665 32_665
O1W N1A O1W 43(2) 42_566 32_665
O1W N1A O1W 118(4) 35_665 32_665
O1W N1A O1W 116(3) 22_564 38
O1W N1A O1W 80(4) . 38
N1A N1A O1W 124(2) 32_665 38
N1A N1A O1W 22.3(11) 35_665 38
O1W N1A O1W 118(4) 42_566 38
O1W N1A O1W 43(2) 35_665 38
O1W N1A O1W 137(4) 32_665 38
N1A O1W O1W 20(6) . 22_564
N1A O1W O1W 82(4) . 42_566
O1W O1W O1W 92(2) 22_564 42_566
N1A O1W N1A 59(4) . 32_665
O1W O1W N1A 70(2) 22_564 32_665
O1W O1W N1A 23.2(11) 42_566 32_665
N1A O1W N1A 55(4) . 35_665
O1W O1W N1A 66.6(19) 22_564 35_665
O1W O1W N1A 112(2) 42_566 35_665
N1A O1W N1A 95(4) 32_665 35_665
N1A O1W O1W 78(4) . 38
O1W O1W O1W 88(2) 22_564 38
O1W O1W O1W 120.000(6) 42_566 38
N1A O1W O1W 110(2) 32_665 38
N1A O1W O1W 22.3(11) 35_665 38

loop_
_geom_bond_atom_site_label_1
_geom_bond_atom_site_label_2
_geom_bond_distance
_geom_bond_site_symmetry_2
Cu1 N1 1.988(5) 19_666
Cu1 N1 1.988(5) .
Cu1 N1 1.988(5) 4_565
Cu1 N1 1.988(5) 18_654
N1 C6 1.318(8) .
N1 C2 1.363(6) .
C2 O2 1.251(10) .
C2 N1 1.363(6) 46_656
C5 C6 1.377(9) 46_656
C5 C6 1.377(9) .
Cl1 O1CL 1.16(16) .
Cl1 O2CA 1.26(5) 11
Cl1 O2CA 1.26(5) .
Cl1 O2CA 1.26(5) 8
Cl1 O2CL 1.38(5) 11
Cl1 O2CL 1.38(5) 8
Cl1 O2CL 1.38(5) .
O2CL O2CA 0.86(6) .
O2CL O2CL 1.68(9) 11
O2CL O2CL 1.68(9) 8
N1A O1W 0.70(3) 22_564
N1A O1W 0.70(3) .
N1A N1A 1.52(6) 32_665
N1A N1A 1.52(6) 35_665
N1A O1W 1.75(3) 42_566
N1A O1W 1.75(4) 35_665
N1A O1W 1.80(3) 32_665
N1A O1W 1.80(3) 38
O1W O1W 1.31(7) 22_564
O1W O1W 1.71(6) 42_566
O1W N1A 1.75(3) 32_665
O1W N1A 1.80(3) 35_665
O1W O1W 1.81(6) 38
